data_7227182
loop_
_publ_author_name
'Mart\'inez-Benito, Carla'
'Pas\'an, Jorge'
'Mart\'in, Tom\'as'
'Lago, Ana B.'
'Julve, Miguel'
'Ruiz-P\'erez, Catalina'

_publ_section_title
;
 Tailor-made copper(ii) coordination polymers based on the C3 symmetric
 methanetriacetate as a ligand
;
_journal_issue 2
_journal_name_full CrystEngComm
_journal_page_first 376
_journal_paper_doi 10.1039/C6CE02351G
_journal_volume 19
_journal_year 2017
_chemical_formula_moiety 'Cu3, 6(C10 H8 N2), (C7 H7 O6), 3(Cl O4), 2(H2 O)'
_chemical_formula_sum 'C67 H59 Cl3 Cu3 N12 O20'
_chemical_formula_weight 1649.20
_chemical_name_systematic
; 
 ? 
;
_space_group_crystal_system triclinic
_space_group_IT_number 2
_space_group_name_Hall '-P 1'
_space_group_name_H-M_alt 'P -1'
_symmetry_space_group_name_Hall '-P 1'
_symmetry_space_group_name_H-M 'P -1'
_atom_sites_solution_hydrogens geom
_audit_creation_method SHELXL-97
_audit_update_record
;
2015-09-15 deposited with the CCDC.
2016-11-28 downloaded from the CCDC.
;
_cell_angle_alpha 81.5670(10)
_cell_angle_beta 73.3290(10)
_cell_angle_gamma 80.1090(10)
_cell_formula_units_Z 2
_cell_length_a 12.7320(2)
_cell_length_b 14.2382(2)
_cell_length_c 21.2459(5)
_cell_measurement_temperature 293(2)
_cell_volume 3615.35(12)
_computing_cell_refinement 'Dirax/lsq (Duisenberg & Schreurs, 1989-2000)'
_computing_data_collection 'Collect (Nonius BV, 1997-2000)'
_computing_data_reduction 'EvalCCD (Duisenberg & Schreurs 1990-2000)'
_computing_molecular_graphics 'Ortep-3 for Windows (Farrugia, 1997)'
_computing_publication_material 'WinGX publication routines (Farrugia, 1999)'
_computing_structure_refinement 'SHELXL-2013 (Sheldrick, 2013)'
_computing_structure_solution 'SHELXS-97 (Sheldrick, 1997)'
_diffrn_ambient_temperature 293(2)
_diffrn_detector 'CCD plate'
_diffrn_detector_area_resol_mean 9
_diffrn_measured_fraction_theta_full 0.996
_diffrn_measured_fraction_theta_max 0.985
_diffrn_measurement_device_type 'KappaCCD Enraf Nonius FR590'
_diffrn_measurement_method 'CCD rotation images, thick slices'
_diffrn_radiation_monochromator 'horizonally mounted graphite crystal'
_diffrn_radiation_source 'fine-focus sealed tube'
_diffrn_radiation_type MoK\a
_diffrn_radiation_wavelength 0.71073
_diffrn_reflns_av_R_equivalents 0.0431
_diffrn_reflns_av_unetI/netI 0.0573
_diffrn_reflns_Laue_measured_fraction_full 0.996
_diffrn_reflns_Laue_measured_fraction_max 0.985
_diffrn_reflns_limit_h_max 18
_diffrn_reflns_limit_h_min -18
_diffrn_reflns_limit_k_max 20
_diffrn_reflns_limit_k_min -20
_diffrn_reflns_limit_l_max 30
_diffrn_reflns_limit_l_min -30
_diffrn_reflns_number 73458
_diffrn_reflns_point_group_measured_fraction_full 0.996
_diffrn_reflns_point_group_measured_fraction_max 0.985
_diffrn_reflns_theta_full 25.242
_diffrn_reflns_theta_max 31.043
_diffrn_reflns_theta_min 3.323
_exptl_absorpt_coefficient_mu 1.066
_exptl_absorpt_correction_type none
_exptl_crystal_colour blue
_exptl_crystal_density_diffrn 1.511
_exptl_crystal_description prism
_exptl_crystal_F_000 1678
_exptl_crystal_size_max 0.21
_exptl_crystal_size_mid 0.18
_exptl_crystal_size_min 0.17
_refine_diff_density_max 0.891
_refine_diff_density_min -0.451
_refine_diff_density_rms 0.071
_refine_ls_extinction_method none
_refine_ls_goodness_of_fit_ref 1.016
_refine_ls_hydrogen_treatment constr
_refine_ls_matrix_type full
_refine_ls_number_parameters 991
_refine_ls_number_reflns 22807
_refine_ls_number_restraints 27
_refine_ls_restrained_S_all 1.027
_refine_ls_R_factor_all 0.1179
_refine_ls_R_factor_gt 0.0626
_refine_ls_shift/su_max 0.002
_refine_ls_shift/su_mean 0.000
_refine_ls_structure_factor_coef Fsqd
_refine_ls_weighting_details 'w=1/[\s^2^(Fo^2^)+(0.0899P)^2^+1.9335P] where P=(Fo^2^+2Fc^2^)/3'
_refine_ls_weighting_scheme calc
_refine_ls_wR_factor_gt 0.1619
_refine_ls_wR_factor_ref 0.1934
_reflns_Friedel_coverage 0.000
_reflns_number_gt 13344
_reflns_number_total 22807
_reflns_threshold_expression 'I > 2\s(I)'
_cod_data_source_file c6ce02351g2.cif
_cod_data_source_block compound_1
_cod_depositor_comments 'Adding full bibliography for 7227182--7227187.cif.'
_cod_database_code 7227182
_shelx_space_group_comment
;
The symmetry employed for this shelxl refinement is uniquely defined
by the following loop, which should always be used as a source of
symmetry information in preference to the above space-group names.
They are only intended as comments.
;

loop_
_space_group_symop_operation_xyz
'x, y, z'
'-x, -y, -z'

loop_
_atom_site_label
_atom_site_type_symbol
_atom_site_fract_x
_atom_site_fract_y
_atom_site_fract_z
_atom_site_U_iso_or_equiv
_atom_site_adp_type
_atom_site_occupancy
_atom_site_site_symmetry_order
_atom_site_calc_flag
_atom_site_refinement_flags_posn
_atom_site_refinement_flags_adp
_atom_site_refinement_flags_occupancy
_atom_site_disorder_assembly
_atom_site_disorder_group
Cu1 Cu 0.51290(3) 0.25227(2) 0.01122(2) 0.04091(10) Uani 1 1 d . . . . .
Cu2 Cu 0.59515(3) -0.07618(3) 0.33765(2) 0.05034(12) Uani 1 1 d . . . . .
Cu3 Cu 0.07093(3) 0.48037(3) 0.32939(2) 0.04829(11) Uani 1 1 d . . . . .
O1 O 0.3082(2) 0.32070(15) 0.08203(11) 0.0571(6) Uani 1 1 d . . . . .
O2 O 0.43604(19) 0.20352(16) 0.10179(10) 0.0550(5) Uani 1 1 d . . . . .
O3 O 0.49540(19) -0.02817(15) 0.28193(11) 0.0571(5) Uani 1 1 d . . . . .
O4 O 0.4866(2) 0.10959(19) 0.32048(12) 0.0717(7) Uani 1 1 d . . . . .
O5 O 0.0985(2) 0.30270(19) 0.38082(12) 0.0721(7) Uani 1 1 d . . . . .
O6 O 0.2048(2) 0.38300(16) 0.29681(11) 0.0582(6) Uani 1 1 d . . . . .
N1 N 0.6518(2) 0.13614(17) -0.01620(12) 0.0454(5) Uani 1 1 d . . . . .
N2 N 0.44782(19) 0.16998(16) -0.03183(11) 0.0394(5) Uani 1 1 d . . . . .
N3 N 0.55339(19) 0.34402(16) -0.07314(11) 0.0416(5) Uani 1 1 d . . . . .
N4 N 0.5882(2) 0.34140(18) 0.04297(12) 0.0472(6) Uani 1 1 d . . . . .
N5 N 0.4724(2) -0.10651(19) 0.41728(14) 0.0561(7) Uani 1 1 d . . . . .
N6 N 0.6785(2) -0.0950(2) 0.40718(12) 0.0550(7) Uani 1 1 d . . . . .
N7 N 0.6650(3) -0.2084(2) 0.28941(17) 0.0669(8) Uani 1 1 d . . . . .
N8 N 0.7230(2) -0.0333(2) 0.26244(13) 0.0608(7) Uani 1 1 d . . . . .
N9 N -0.0037(2) 0.4306(2) 0.27181(14) 0.0608(7) Uani 1 1 d . . . . .
N10 N 0.0956(2) 0.5861(2) 0.24307(14) 0.0603(7) Uani 1 1 d . . . . .
N11 N -0.0677(3) 0.5428(2) 0.39111(14) 0.0625(7) Uani 1 1 d . . . . .
N12 N 0.1400(3) 0.53831(19) 0.38425(14) 0.0579(7) Uani 1 1 d . . . . .
C1 C 0.3415(3) 0.2557(2) 0.12000(14) 0.0460(7) Uani 1 1 d . . . . .
C2 C 0.2712(3) 0.2361(2) 0.18977(15) 0.0529(7) Uani 1 1 d . . . . .
H02A H 0.2280 0.1859 0.1903 0.064 Uiso 1 1 calc R U . . .
H02B H 0.2194 0.2934 0.2011 0.064 Uiso 1 1 calc R U . . .
C3 C 0.3313(3) 0.2064(2) 0.24399(14) 0.0511(7) Uani 1 1 d . . . . .
H03 H 0.3857 0.2499 0.2388 0.061 Uiso 1 1 calc R U . . .
C4 C 0.3911(3) 0.1039(2) 0.23839(15) 0.0573(8) Uani 1 1 d . . . . .
H04A H 0.3355 0.0622 0.2442 0.069 Uiso 1 1 calc R U . . .
H04B H 0.4379 0.1011 0.1936 0.069 Uiso 1 1 calc R U . . .
C5 C 0.4611(3) 0.0622(2) 0.28424(14) 0.0531(8) Uani 1 1 d . . . . .
C6 C 0.2491(3) 0.2114(2) 0.31243(16) 0.0670(10) Uani 1 1 d . . . . .
H06A H 0.1984 0.1656 0.3170 0.080 Uiso 1 1 calc R U . . .
H06B H 0.2904 0.1892 0.3449 0.080 Uiso 1 1 calc R U . . .
C7 C 0.1807(3) 0.3051(2) 0.33095(15) 0.0561(8) Uani 1 1 d . . . . .
C8 C 0.7523(3) 0.1218(2) -0.00659(18) 0.0582(8) Uani 1 1 d . . . . .
H08 H 0.7676 0.1605 0.0204 0.070 Uiso 1 1 calc R U . . .
C9 C 0.8349(3) 0.0522(3) -0.0347(2) 0.0745(11) Uani 1 1 d . . . . .
H09 H 0.9037 0.0433 -0.0261 0.089 Uiso 1 1 calc R U . . .
C10 C 0.8134(3) -0.0029(3) -0.0752(3) 0.0884(14) Uani 1 1 d . . . . .
H10 H 0.8682 -0.0494 -0.0956 0.106 Uiso 1 1 calc R U . . .
C11 C 0.7098(3) 0.0103(3) -0.0861(2) 0.0667(9) Uani 1 1 d . . . . .
H11 H 0.6938 -0.0270 -0.1137 0.080 Uiso 1 1 calc R U . . .
C12 C 0.6302(2) 0.0800(2) -0.05511(14) 0.0454(6) Uani 1 1 d . . . . .
C13 C 0.5156(2) 0.09626(19) -0.06173(13) 0.0425(6) Uani 1 1 d . . . . .
C14 C 0.4775(3) 0.0393(2) -0.09539(17) 0.0603(8) Uani 1 1 d . . . . .
H14 H 0.5238 -0.0130 -0.1143 0.072 Uiso 1 1 calc R U . . .
C15 C 0.3709(3) 0.0604(3) -0.10079(19) 0.0675(10) Uani 1 1 d . . . . .
H15 H 0.3451 0.0239 -0.1246 0.081 Uiso 1 1 calc R U . . .
C16 C 0.3036(3) 0.1349(3) -0.07112(18) 0.0616(9) Uani 1 1 d . . . . .
H16 H 0.2312 0.1503 -0.0744 0.074 Uiso 1 1 calc R U . . .
C17 C 0.3436(3) 0.1876(2) -0.03601(16) 0.0520(7) Uani 1 1 d . . . . .
H17 H 0.2963 0.2374 -0.0144 0.062 Uiso 1 1 calc R U . . .
C18 C 0.5362(3) 0.3396(2) -0.13197(15) 0.0516(7) Uani 1 1 d . . . . .
H18 H 0.5028 0.2890 -0.1371 0.062 Uiso 1 1 calc R U . . .
C19 C 0.5658(3) 0.4068(3) -0.18508(16) 0.0587(8) Uani 1 1 d . . . . .
H19 H 0.5530 0.4012 -0.2252 0.070 Uiso 1 1 calc R U . . .
C20 C 0.6144(3) 0.4819(2) -0.17818(17) 0.0596(8) Uani 1 1 d . . . . .
H20 H 0.6333 0.5289 -0.2132 0.072 Uiso 1 1 calc R U . . .
C21 C 0.6347(3) 0.4868(2) -0.11865(16) 0.0516(7) Uani 1 1 d . . . . .
H21 H 0.6689 0.5366 -0.1132 0.062 Uiso 1 1 calc R U . . .
C22 C 0.6037(2) 0.41693(19) -0.06671(14) 0.0417(6) Uani 1 1 d . . . . .
C23 C 0.6244(2) 0.4138(2) -0.00147(15) 0.0450(6) Uani 1 1 d . . . . .
C24 C 0.6793(3) 0.4801(2) 0.01436(19) 0.0586(8) Uani 1 1 d . . . . .
H24 H 0.7037 0.5307 -0.0164 0.070 Uiso 1 1 calc R U . . .
C25 C 0.6968(3) 0.4697(3) 0.0759(2) 0.0720(11) Uani 1 1 d . . . . .
H25 H 0.7338 0.5130 0.0870 0.086 Uiso 1 1 calc R U . . .
C26 C 0.6602(3) 0.3964(3) 0.1202(2) 0.0744(11) Uani 1 1 d . . . . .
H26 H 0.6717 0.3890 0.1621 0.089 Uiso 1 1 calc R U . . .
C27 C 0.6045(3) 0.3314(3) 0.10281(16) 0.0594(8) Uani 1 1 d . . . . .
H27 H 0.5789 0.2810 0.1333 0.071 Uiso 1 1 calc R U . . .
C28 C 0.3681(3) -0.1122(3) 0.4171(2) 0.0715(10) Uani 1 1 d . . . . .
H28 H 0.3498 -0.1040 0.3771 0.086 Uiso 1 1 calc R U . . .
C29 C 0.2881(4) -0.1300(3) 0.4748(3) 0.0827(13) Uani 1 1 d . . . . .
H29 H 0.2164 -0.1332 0.4736 0.099 Uiso 1 1 calc R U . . .
C30 C 0.3133(4) -0.1427(3) 0.5330(2) 0.0863(14) Uani 1 1 d . . . . .
H30 H 0.2592 -0.1553 0.5720 0.104 Uiso 1 1 calc R U . . .
C31 C 0.4200(4) -0.1369(3) 0.53480(19) 0.0743(11) Uani 1 1 d . . . . .
H31 H 0.4386 -0.1452 0.5747 0.089 Uiso 1 1 calc R U . . .
C32 C 0.4986(3) -0.1183(2) 0.47489(16) 0.0570(8) Uani 1 1 d . . . . .
C33 C 0.6157(3) -0.1115(2) 0.46972(15) 0.0542(8) Uani 1 1 d . . . . .
C34 C 0.6602(4) -0.1213(3) 0.52255(17) 0.0689(10) Uani 1 1 d . . . . .
H34 H 0.6158 -0.1320 0.5654 0.083 Uiso 1 1 calc R U . . .
C35 C 0.7711(4) -0.1151(3) 0.5117(2) 0.0787(11) Uani 1 1 d . . . . .
H35 H 0.8022 -0.1209 0.5469 0.094 Uiso 1 1 calc R U . . .
C36 C 0.8342(4) -0.1003(3) 0.4485(2) 0.0761(11) Uani 1 1 d . . . . .
H36 H 0.9094 -0.0970 0.4400 0.091 Uiso 1 1 calc R U . . .
C37 C 0.7863(3) -0.0903(3) 0.39755(18) 0.0669(9) Uani 1 1 d . . . . .
H37 H 0.8302 -0.0798 0.3546 0.080 Uiso 1 1 calc R U . . .
C38 C 0.6295(5) -0.2930(3) 0.3039(3) 0.0939(14) Uani 1 1 d . . . . .
H38 H 0.5698 -0.3025 0.3404 0.113 Uiso 1 1 calc R U . . .
C39 C 0.6807(6) -0.3698(4) 0.2649(4) 0.115(2) Uani 1 1 d . . . . .
H39 H 0.6546 -0.4289 0.2745 0.138 Uiso 1 1 calc R U . . .
C40 C 0.7701(6) -0.3531(5) 0.2125(4) 0.123(2) Uani 1 1 d . . . . .
H40 H 0.8058 -0.4022 0.1863 0.147 Uiso 1 1 calc R U . . .
C41 C 0.8067(5) -0.2693(4) 0.1984(3) 0.1022(17) Uani 1 1 d . . . . .
H41 H 0.8679 -0.2600 0.1628 0.123 Uiso 1 1 calc R U . . .
C42 C 0.7533(3) -0.1944(3) 0.23688(18) 0.0692(11) Uani 1 1 d . . . . .
C43 C 0.7836(3) -0.0970(3) 0.22169(17) 0.0652(10) Uani 1 1 d . . . . .
C44 C 0.8673(4) -0.0678(5) 0.1660(2) 0.0967(17) Uani 1 1 d . . . . .
H44 H 0.9123 -0.1125 0.1385 0.116 Uiso 1 1 calc R U . . .
C45 C 0.8816(5) 0.0272(6) 0.1527(3) 0.117(2) Uani 1 1 d . . . . .
H45 H 0.9343 0.0477 0.1151 0.140 Uiso 1 1 calc R U . . .
C46 C 0.8200(5) 0.0898(5) 0.1936(3) 0.112(2) Uani 1 1 d . . . . .
H46 H 0.8293 0.1543 0.1852 0.134 Uiso 1 1 calc R U . . .
C47 C 0.7413(4) 0.0573(4) 0.2493(2) 0.0844(13) Uani 1 1 d . . . . .
H47 H 0.6999 0.1009 0.2786 0.101 Uiso 1 1 calc R U . . .
C48 C -0.0585(4) 0.3540(4) 0.2909(2) 0.0867(14) Uani 1 1 d . . . . .
H48 H -0.0730 0.3288 0.3350 0.104 Uiso 1 1 calc R U . . .
C49 C -0.0939(5) 0.3114(5) 0.2485(3) 0.119(2) Uani 1 1 d . . . . .
H49 H -0.1326 0.2590 0.2632 0.143 Uiso 1 1 calc R U . . .
C50 C -0.0705(5) 0.3484(5) 0.1840(3) 0.117(2) Uani 1 1 d . . . . .
H50 H -0.0943 0.3216 0.1540 0.141 Uiso 1 1 calc R U . . .
C51 C -0.0124(4) 0.4246(4) 0.1627(2) 0.0932(15) Uani 1 1 d . . . . .
H51 H 0.0068 0.4476 0.1182 0.112 Uiso 1 1 calc R U . . .
C52 C 0.0175(3) 0.4674(3) 0.20914(17) 0.0633(9) Uani 1 1 d . . . . .
C53 C 0.0709(3) 0.5546(3) 0.19277(16) 0.0608(9) Uani 1 1 d . . . . .
C54 C 0.0896(3) 0.6055(4) 0.1309(2) 0.0801(12) Uani 1 1 d . . . . .
H54 H 0.0735 0.5830 0.0962 0.096 Uiso 1 1 calc R U . . .
C55 C 0.1323(4) 0.6898(4) 0.1219(3) 0.0952(16) Uani 1 1 d . . . . .
H55 H 0.1461 0.7245 0.0804 0.114 Uiso 1 1 calc R U . . .
C56 C 0.1549(4) 0.7235(3) 0.1720(3) 0.0895(14) Uani 1 1 d . . . . .
H56 H 0.1819 0.7817 0.1660 0.107 Uiso 1 1 calc R U . . .
C57 C 0.1360(4) 0.6672(3) 0.2339(2) 0.0786(11) Uani 1 1 d . . . . .
H57 H 0.1526 0.6883 0.2689 0.094 Uiso 1 1 calc R U . . .
C58 C -0.1724(4) 0.5402(4) 0.3919(2) 0.0887(13) Uani 1 1 d . . . . .
H58 H -0.1861 0.5076 0.3608 0.106 Uiso 1 1 calc R U . . .
C59 C -0.2620(5) 0.5847(5) 0.4377(3) 0.113(2) Uani 1 1 d . . . . .
H59 H -0.3341 0.5817 0.4371 0.136 Uiso 1 1 calc R U . . .
C60 C -0.2427(6) 0.6319(4) 0.4827(3) 0.121(2) Uani 1 1 d . . . . .
H60 H -0.3015 0.6613 0.5139 0.146 Uiso 1 1 calc R U . . .
C61 C -0.1360(6) 0.6366(3) 0.4823(2) 0.1009(18) Uani 1 1 d . . . . .
H61 H -0.1215 0.6695 0.5129 0.121 Uiso 1 1 calc R U . . .
C62 C -0.0491(4) 0.5910(2) 0.43519(17) 0.0695(11) Uani 1 1 d . . . . .
C63 C 0.0683(4) 0.5911(2) 0.42995(17) 0.0692(11) Uani 1 1 d . . . . .
C64 C 0.1065(7) 0.6400(3) 0.4691(3) 0.1072(19) Uani 1 1 d . . . . .
H64 H 0.0569 0.6764 0.5008 0.129 Uiso 1 1 calc R U . . .
C65 C 0.2195(8) 0.6338(5) 0.4603(4) 0.130(3) Uani 1 1 d . . . . .
H65 H 0.2466 0.6654 0.4864 0.156 Uiso 1 1 calc R U . . .
C66 C 0.2903(6) 0.5813(4) 0.4133(3) 0.113(2) Uani 1 1 d . . . . .
H66 H 0.3664 0.5779 0.4062 0.135 Uiso 1 1 calc R U . . .
C67 C 0.2482(4) 0.5323(3) 0.3757(2) 0.0809(12) Uani 1 1 d . . . . .
H67 H 0.2966 0.4950 0.3442 0.097 Uiso 1 1 calc R U . . .
O1W O 0.4166(4) -0.1825(3) 0.2390(3) 0.1429(17) Uani 1 1 d . . . . .
O2W O -0.0309(4) 0.1559(4) 0.4258(2) 0.1541(19) Uani 1 1 d . . . . .
Cl1 Cl 0.01028(9) 0.25154(9) 0.01438(5) 0.0780(3) Uani 1 1 d . . . . .
O7 O 0.0732(5) 0.3168(4) -0.0260(3) 0.177(2) Uani 1 1 d D . . . .
O8 O 0.0205(3) 0.1787(4) -0.0251(2) 0.1431(19) Uani 1 1 d . . . . .
O9 O 0.0624(4) 0.2227(3) 0.0652(2) 0.1429(18) Uani 1 1 d D . . . .
O10 O -0.0983(3) 0.2944(4) 0.0341(2) 0.155(2) Uani 1 1 d D . . . .
Cl2 Cl 1.10798(19) -0.0603(3) 0.29978(12) 0.1726(11) Uani 1 1 d D . . . .
O11 O 1.1802(8) -0.0496(11) 0.2450(4) 0.393(9) Uani 1 1 d D . . . .
O12 O 1.0118(9) 0.0062(15) 0.3007(8) 0.59(2) Uani 1 1 d D . . . .
O13 O 1.0508(11) -0.1252(9) 0.3104(7) 0.392(11) Uani 1 1 d D . . . .
O14 O 1.1322(8) -0.0317(8) 0.3470(4) 0.270(4) Uani 1 1 d D . . . .
Cl3 Cl 0.5726(3) -0.6356(2) 0.33424(16) 0.1123(9) Uani 0.5 1 d D . P A 1
O15 O 0.6598(10) -0.6336(18) 0.3524(10) 0.67(5) Uani 0.5 1 d D . P A 1
O16 O 0.4862(10) -0.6699(8) 0.3814(6) 0.181(8) Uani 0.5 1 d D . P A 1
O17 O 0.5436(11) -0.5685(7) 0.2910(6) 0.199(5) Uani 0.5 1 d D . P A 1
O18 O 0.6230(8) -0.7204(5) 0.2871(6) 0.186(6) Uani 0.5 1 d D . P A 1
Cl3B Cl 0.5609(3) -0.5940(3) 0.4107(3) 0.1508(18) Uani 0.5 1 d D . P B 2
O15B O 0.6584(8) -0.6192(10) 0.3789(7) 0.179(7) Uani 0.5 1 d D . P B 2
O16B O 0.4815(9) -0.6337(11) 0.3959(8) 0.198(9) Uani 0.5 1 d D . P B 2
O17B O 0.5347(12) -0.4979(7) 0.4010(12) 0.329(14) Uani 0.5 1 d D . P B 2
O18B O 0.5340(8) -0.6160(11) 0.4849(6) 0.238(9) Uani 0.5 1 d D . P B 2

loop_
_atom_site_aniso_label
_atom_site_aniso_U_11
_atom_site_aniso_U_22
_atom_site_aniso_U_33
_atom_site_aniso_U_23
_atom_site_aniso_U_13
_atom_site_aniso_U_12
Cu1 0.0446(2) 0.04020(19) 0.03470(18) -0.00864(13) -0.00424(14) -0.00390(14)
Cu2 0.0533(2) 0.0501(2) 0.0388(2) -0.00770(15) 0.00170(16) -0.00460(17)
Cu3 0.0578(2) 0.0478(2) 0.0382(2) -0.01491(15) -0.00737(16) -0.00466(17)
O1 0.0783(16) 0.0428(11) 0.0483(12) -0.0040(9) -0.0161(11) -0.0057(11)
O2 0.0628(13) 0.0531(12) 0.0352(10) -0.0033(9) 0.0032(9) 0.0008(10)
O3 0.0622(14) 0.0467(12) 0.0550(13) -0.0091(10) -0.0090(11) 0.0043(10)
O4 0.0951(19) 0.0686(16) 0.0503(14) -0.0213(12) -0.0208(13) 0.0067(14)
O5 0.0758(16) 0.0748(16) 0.0507(14) -0.0253(12) 0.0137(12) -0.0068(13)
O6 0.0645(14) 0.0505(13) 0.0518(13) -0.0144(10) -0.0038(11) 0.0008(11)
N1 0.0410(12) 0.0448(13) 0.0461(13) -0.0069(10) -0.0060(10) -0.0024(10)
N2 0.0401(12) 0.0386(11) 0.0357(11) -0.0068(9) -0.0021(9) -0.0065(10)
N3 0.0449(13) 0.0383(12) 0.0387(12) -0.0091(9) -0.0050(10) -0.0045(10)
N4 0.0481(13) 0.0501(14) 0.0436(13) -0.0166(11) -0.0120(11) 0.0026(11)
N5 0.0564(16) 0.0477(14) 0.0519(16) -0.0043(12) 0.0046(12) -0.0074(12)
N6 0.0608(16) 0.0578(16) 0.0370(13) -0.0066(11) 0.0017(12) -0.0063(13)
N7 0.0699(19) 0.0551(17) 0.076(2) -0.0180(15) -0.0253(17) 0.0091(14)
N8 0.0586(16) 0.081(2) 0.0400(14) -0.0141(13) -0.0021(12) -0.0133(15)
N9 0.0597(17) 0.077(2) 0.0485(16) -0.0194(14) -0.0120(13) -0.0105(15)
N10 0.0625(17) 0.0555(16) 0.0546(16) 0.0004(13) -0.0088(13) -0.0030(14)
N11 0.073(2) 0.0612(17) 0.0442(15) -0.0105(12) -0.0083(13) 0.0074(14)
N12 0.080(2) 0.0485(15) 0.0485(15) -0.0075(12) -0.0176(14) -0.0163(14)
C1 0.0615(18) 0.0363(14) 0.0392(15) -0.0103(11) -0.0069(13) -0.0097(13)
C2 0.0550(18) 0.0511(17) 0.0440(16) -0.0119(13) -0.0015(14) 0.0019(14)
C3 0.0612(18) 0.0443(15) 0.0353(14) -0.0086(12) 0.0025(13) 0.0041(14)
C4 0.078(2) 0.0451(16) 0.0413(16) -0.0131(13) -0.0099(15) 0.0091(15)
C5 0.0611(19) 0.0509(17) 0.0346(15) -0.0098(12) 0.0047(13) 0.0010(14)
C6 0.088(3) 0.0498(18) 0.0400(17) -0.0051(13) 0.0100(16) 0.0075(17)
C7 0.065(2) 0.0574(19) 0.0409(16) -0.0197(14) -0.0043(15) 0.0018(16)
C8 0.0473(17) 0.0570(19) 0.069(2) -0.0054(16) -0.0142(16) -0.0064(15)
C9 0.0425(18) 0.077(3) 0.101(3) -0.015(2) -0.0202(19) 0.0048(17)
C10 0.053(2) 0.077(3) 0.124(4) -0.034(3) -0.010(2) 0.017(2)
C11 0.058(2) 0.059(2) 0.079(2) -0.0278(18) -0.0087(18) 0.0051(16)
C12 0.0460(15) 0.0398(14) 0.0431(15) -0.0058(11) -0.0025(12) -0.0008(12)
C13 0.0504(16) 0.0366(13) 0.0349(13) -0.0041(10) -0.0035(12) -0.0041(12)
C14 0.069(2) 0.0549(19) 0.057(2) -0.0240(15) -0.0140(17) -0.0002(16)
C15 0.072(2) 0.075(2) 0.065(2) -0.0249(18) -0.0256(19) -0.0081(19)
C16 0.0528(19) 0.073(2) 0.064(2) -0.0180(18) -0.0190(16) -0.0064(17)
C17 0.0441(16) 0.0556(18) 0.0530(18) -0.0155(14) -0.0054(13) -0.0022(14)
C18 0.0587(18) 0.0530(17) 0.0442(16) -0.0069(13) -0.0112(14) -0.0133(15)
C19 0.068(2) 0.064(2) 0.0416(17) -0.0025(14) -0.0116(15) -0.0128(17)
C20 0.064(2) 0.0515(18) 0.0533(19) 0.0031(14) -0.0035(16) -0.0086(16)
C21 0.0545(18) 0.0372(14) 0.0570(19) -0.0047(13) -0.0054(14) -0.0063(13)
C22 0.0361(13) 0.0359(13) 0.0498(16) -0.0134(11) -0.0063(12) 0.0026(11)
C23 0.0376(14) 0.0401(14) 0.0553(17) -0.0165(13) -0.0100(12) 0.0056(11)
C24 0.0586(19) 0.0494(17) 0.074(2) -0.0191(16) -0.0239(17) -0.0036(15)
C25 0.073(2) 0.071(2) 0.087(3) -0.032(2) -0.036(2) -0.002(2)
C26 0.072(2) 0.097(3) 0.064(2) -0.035(2) -0.034(2) 0.011(2)
C27 0.062(2) 0.071(2) 0.0461(18) -0.0155(15) -0.0167(15) 0.0010(17)
C28 0.064(2) 0.066(2) 0.074(3) -0.0071(18) 0.0015(19) -0.0149(19)
C29 0.065(2) 0.074(3) 0.096(3) -0.004(2) 0.004(2) -0.023(2)
C30 0.083(3) 0.071(3) 0.078(3) 0.003(2) 0.024(2) -0.024(2)
C31 0.088(3) 0.060(2) 0.053(2) 0.0030(16) 0.0150(19) -0.014(2)
C32 0.070(2) 0.0357(15) 0.0478(18) -0.0012(12) 0.0078(15) -0.0042(14)
C33 0.069(2) 0.0407(15) 0.0406(16) -0.0018(12) 0.0010(14) -0.0026(14)
C34 0.093(3) 0.062(2) 0.0398(17) -0.0001(15) -0.0065(18) -0.002(2)
C35 0.096(3) 0.085(3) 0.054(2) 0.0015(19) -0.025(2) -0.008(2)
C36 0.070(2) 0.091(3) 0.066(2) -0.002(2) -0.020(2) -0.012(2)
C37 0.065(2) 0.080(2) 0.0496(19) -0.0038(17) -0.0052(17) -0.0113(19)
C38 0.112(4) 0.055(2) 0.118(4) -0.010(2) -0.047(3) 0.005(2)
C39 0.141(5) 0.058(3) 0.175(6) -0.023(3) -0.100(5) 0.011(3)
C40 0.136(5) 0.090(4) 0.154(6) -0.059(4) -0.071(5) 0.047(4)
C41 0.097(3) 0.104(4) 0.106(4) -0.056(3) -0.038(3) 0.042(3)
C42 0.0547(19) 0.093(3) 0.057(2) -0.0334(19) -0.0214(17) 0.0311(19)
C43 0.0428(17) 0.105(3) 0.0473(18) -0.0270(19) -0.0076(14) -0.0016(18)
C44 0.057(2) 0.169(5) 0.061(3) -0.047(3) 0.004(2) -0.012(3)
C45 0.091(4) 0.178(6) 0.085(4) -0.020(4) 0.006(3) -0.075(4)
C46 0.126(4) 0.141(5) 0.075(3) -0.008(3) 0.000(3) -0.085(4)
C47 0.101(3) 0.096(3) 0.056(2) -0.011(2) 0.002(2) -0.048(3)
C48 0.100(3) 0.101(3) 0.072(3) -0.022(2) -0.018(2) -0.048(3)
C49 0.128(5) 0.164(6) 0.086(4) -0.037(4) -0.017(3) -0.078(4)
C50 0.118(4) 0.162(6) 0.094(4) -0.054(4) -0.023(3) -0.053(4)
C51 0.085(3) 0.143(5) 0.056(2) -0.032(3) -0.012(2) -0.020(3)
C52 0.0503(18) 0.089(3) 0.0492(19) -0.0202(17) -0.0095(15) 0.0001(18)
C53 0.0454(17) 0.083(2) 0.0432(17) -0.0032(16) -0.0084(14) 0.0114(17)
C54 0.063(2) 0.108(3) 0.058(2) 0.009(2) -0.0142(18) 0.000(2)
C55 0.074(3) 0.111(4) 0.080(3) 0.030(3) -0.017(2) 0.005(3)
C56 0.073(3) 0.070(3) 0.106(4) 0.018(3) -0.010(3) -0.005(2)
C57 0.084(3) 0.060(2) 0.085(3) 0.002(2) -0.019(2) -0.006(2)
C58 0.072(3) 0.110(4) 0.068(3) -0.009(2) -0.011(2) 0.017(2)
C59 0.085(3) 0.126(5) 0.090(4) 0.004(3) 0.006(3) 0.032(3)
C60 0.128(5) 0.099(4) 0.081(4) -0.003(3) 0.022(4) 0.045(4)
C61 0.149(5) 0.069(3) 0.055(2) -0.0170(19) -0.001(3) 0.027(3)
C62 0.109(3) 0.0450(17) 0.0419(17) -0.0080(13) -0.0129(19) 0.0127(19)
C63 0.126(4) 0.0370(16) 0.0482(19) -0.0109(13) -0.027(2) -0.0077(19)
C64 0.187(6) 0.065(3) 0.088(3) -0.031(2) -0.059(4) -0.011(3)
C65 0.207(8) 0.097(4) 0.124(5) -0.028(4) -0.076(5) -0.057(5)
C66 0.135(5) 0.115(4) 0.121(5) 0.005(4) -0.065(4) -0.067(4)
C67 0.098(3) 0.081(3) 0.075(3) -0.004(2) -0.029(2) -0.036(3)
O1W 0.160(4) 0.126(3) 0.158(4) -0.064(3) -0.034(3) -0.035(3)
O2W 0.116(3) 0.167(4) 0.146(4) -0.013(3) 0.033(3) -0.048(3)
Cl1 0.0679(6) 0.0957(8) 0.0685(6) -0.0316(5) -0.0217(5) 0.0193(5)
O7 0.152(4) 0.152(5) 0.219(6) 0.017(4) -0.056(4) -0.021(4)
O8 0.081(2) 0.194(4) 0.177(4) -0.129(4) -0.042(3) 0.026(3)
O9 0.169(4) 0.148(4) 0.126(3) -0.059(3) -0.090(3) 0.065(3)
O10 0.090(2) 0.232(5) 0.140(4) -0.113(4) -0.037(2) 0.073(3)
Cl2 0.1192(15) 0.276(3) 0.1311(16) -0.0606(18) 0.0142(13) -0.0988(19)
O11 0.278(9) 0.79(3) 0.147(6) -0.091(10) 0.063(6) -0.349(14)
O12 0.203(11) 1.01(5) 0.51(2) 0.33(3) -0.180(14) -0.16(2)
O13 0.324(12) 0.321(13) 0.444(17) -0.257(13) 0.220(13) -0.180(12)
O14 0.333(12) 0.323(12) 0.189(8) -0.037(7) -0.104(8) -0.071(9)
Cl3 0.127(2) 0.0849(17) 0.112(2) 0.0105(16) -0.0241(19) -0.0104(17)
O15 0.044(8) 0.66(7) 1.00(10) 0.43(6) 0.03(2) 0.037(17)
O16 0.165(11) 0.084(6) 0.192(12) 0.012(7) 0.092(9) -0.002(6)
O17 0.273(15) 0.121(8) 0.174(10) 0.071(8) -0.052(10) -0.035(9)
O18 0.122(7) 0.062(4) 0.296(14) -0.005(6) 0.079(8) -0.039(5)
Cl3B 0.0668(17) 0.108(2) 0.272(6) -0.071(3) -0.012(3) -0.0105(16)
O15B 0.126(10) 0.211(14) 0.204(12) -0.119(11) 0.028(8) -0.078(9)
O16B 0.109(9) 0.26(2) 0.222(15) -0.147(14) -0.027(9) 0.050(10)
O17B 0.187(13) 0.114(10) 0.67(4) 0.025(17) -0.11(2) -0.043(9)
O18B 0.085(6) 0.34(2) 0.312(19) -0.221(17) -0.003(9) -0.013(9)

loop_
_atom_type_symbol
_atom_type_description
_atom_type_scat_dispersion_real
_atom_type_scat_dispersion_imag
_atom_type_scat_source
C C 0.0033 0.0016 'International Tables Vol C Tables 4.2.6.8 and 6.1.1.4'
H H 0.0000 0.0000 'International Tables Vol C Tables 4.2.6.8 and 6.1.1.4'
N N 0.0061 0.0033 'International Tables Vol C Tables 4.2.6.8 and 6.1.1.4'
O O 0.0106 0.0060 'International Tables Vol C Tables 4.2.6.8 and 6.1.1.4'
Cu Cu 0.3201 1.2651 'International Tables Vol C Tables 4.2.6.8 and 6.1.1.4'
Cl Cl 0.1484 0.1585 'International Tables Vol C Tables 4.2.6.8 and 6.1.1.4'

loop_
_geom_angle_atom_site_label_1
_geom_angle_atom_site_label_2
_geom_angle_atom_site_label_3
_geom_angle
O2 Cu1 N2 94.05(9)
O2 Cu1 N4 93.17(10)
N2 Cu1 N4 172.78(10)
O2 Cu1 N3 159.91(9)
N2 Cu1 N3 92.59(9)
N4 Cu1 N3 80.58(10)
O2 Cu1 N1 101.95(9)
N2 Cu1 N1 78.49(9)
N4 Cu1 N1 100.03(10)
N3 Cu1 N1 97.94(9)
O3 Cu2 N5 93.59(11)
O3 Cu2 N6 164.97(10)
N5 Cu2 N6 80.81(12)
O3 Cu2 N8 89.08(11)
N5 Cu2 N8 173.26(12)
N6 Cu2 N8 95.07(11)
O3 Cu2 N7 95.25(11)
N5 Cu2 N7 108.31(12)
N6 Cu2 N7 99.75(12)
N8 Cu2 N7 77.55(13)
N12 Cu3 N9 176.08(13)
N12 Cu3 O6 94.95(11)
N9 Cu3 O6 88.04(11)
N12 Cu3 N11 80.74(13)
N9 Cu3 N11 97.34(13)
O6 Cu3 N11 159.24(11)
N12 Cu3 N10 98.91(11)
N9 Cu3 N10 78.10(12)
O6 Cu3 N10 98.53(10)
N11 Cu3 N10 102.20(11)
C1 O2 Cu1 108.86(18)
C5 O3 Cu2 112.3(2)
C7 O6 Cu3 104.5(2)
C8 N1 C12 118.2(3)
C8 N1 Cu1 130.6(2)
C12 N1 Cu1 110.68(19)
C17 N2 C13 118.8(2)
C17 N2 Cu1 123.5(2)
C13 N2 Cu1 117.57(19)
C18 N3 C22 118.1(2)
C18 N3 Cu1 128.06(19)
C22 N3 Cu1 113.88(19)
C27 N4 C23 120.4(3)
C27 N4 Cu1 124.5(2)
C23 N4 Cu1 115.1(2)
C32 N5 C28 119.3(3)
C32 N5 Cu2 115.2(2)
C28 N5 Cu2 125.5(3)
C37 N6 C33 118.3(3)
C37 N6 Cu2 127.0(2)
C33 N6 Cu2 114.6(2)
C38 N7 C42 119.7(4)
C38 N7 Cu2 128.7(3)
C42 N7 Cu2 111.6(3)
C47 N8 C43 119.2(3)
C47 N8 Cu2 122.1(3)
C43 N8 Cu2 118.4(3)
C52 N9 C48 119.2(3)
C52 N9 Cu3 116.6(2)
C48 N9 Cu3 123.4(3)
C57 N10 C53 119.9(3)
C57 N10 Cu3 129.3(3)
C53 N10 Cu3 110.6(2)
C62 N11 C58 118.4(4)
C62 N11 Cu3 114.5(3)
C58 N11 Cu3 127.2(3)
C67 N12 C63 120.6(3)
C67 N12 Cu3 124.5(3)
C63 N12 Cu3 114.8(3)
O1 C1 O2 121.7(3)
O1 C1 C2 120.0(3)
O2 C1 C2 118.3(3)
C1 C2 C3 117.3(3)
C4 C3 C2 110.0(3)
C4 C3 C6 108.9(3)
C2 C3 C6 110.6(3)
C5 C4 C3 119.1(3)
O4 C5 O3 122.0(3)
O4 C5 C4 123.6(3)
O3 C5 C4 114.3(3)
C7 C6 C3 119.6(3)
O5 C7 O6 121.8(3)
O5 C7 C6 117.5(3)
O6 C7 C6 120.7(3)
N1 C8 C9 123.1(3)
C10 C9 C8 118.5(4)
C9 C10 C11 119.7(4)
C10 C11 C12 118.8(4)
N1 C12 C11 121.8(3)
N1 C12 C13 115.9(2)
C11 C12 C13 122.3(3)
N2 C13 C14 120.7(3)
N2 C13 C12 116.3(2)
C14 C13 C12 123.0(3)
C15 C14 C13 119.6(3)
C16 C15 C14 119.3(3)
C15 C16 C17 119.1(3)
N2 C17 C16 122.4(3)
N3 C18 C19 122.7(3)
C20 C19 C18 119.3(3)
C19 C20 C21 119.0(3)
C20 C21 C22 119.5(3)
N3 C22 C21 121.5(3)
N3 C22 C23 114.5(3)
C21 C22 C23 124.0(3)
N4 C23 C24 120.6(3)
N4 C23 C22 115.9(2)
C24 C23 C22 123.5(3)
C25 C24 C23 119.1(4)
C26 C25 C24 119.8(3)
C25 C26 C27 119.5(4)
N4 C27 C26 120.5(4)
N5 C28 C29 121.3(4)
C30 C29 C28 120.1(4)
C29 C30 C31 119.9(4)
C30 C31 C32 118.0(4)
N5 C32 C31 121.3(4)
N5 C32 C33 115.1(3)
C31 C32 C33 123.5(4)
N6 C33 C34 121.2(3)
N6 C33 C32 114.1(3)
C34 C33 C32 124.7(3)
C33 C34 C35 119.6(3)
C36 C35 C34 118.9(4)
C35 C36 C37 119.5(4)
N6 C37 C36 122.5(3)
N7 C38 C39 121.5(6)
C40 C39 C38 117.1(5)
C41 C40 C39 121.7(6)
C40 C41 C42 120.0(6)
N7 C42 C41 120.1(5)
N7 C42 C43 116.4(3)
C41 C42 C43 123.4(4)
N8 C43 C44 119.9(4)
N8 C43 C42 116.0(3)
C44 C43 C42 124.0(4)
C45 C44 C43 119.4(5)
C46 C45 C44 119.9(5)
C45 C46 C47 118.8(5)
N8 C47 C46 122.8(5)
N9 C48 C49 123.1(5)
C50 C49 C48 117.5(5)
C49 C50 C51 120.8(5)
C50 C51 C52 118.7(4)
N9 C52 C51 120.5(4)
N9 C52 C53 116.2(3)
C51 C52 C53 123.3(4)
N10 C53 C54 121.2(4)
N10 C53 C52 115.9(3)
C54 C53 C52 122.8(4)
C55 C54 C53 118.3(5)
C56 C55 C54 121.3(4)
C55 C56 C57 117.8(5)
N10 C57 C56 121.5(5)
N11 C58 C59 122.2(5)
C60 C59 C58 119.1(6)
C59 C60 C61 119.6(5)
C60 C61 C62 119.0(5)
N11 C62 C61 121.6(5)
N11 C62 C63 114.5(3)
C61 C62 C63 123.9(4)
N12 C63 C64 120.5(5)
N12 C63 C62 115.3(3)
C64 C63 C62 124.1(4)
C65 C64 C63 119.0(5)
C66 C65 C64 119.5(5)
C65 C66 C67 119.5(6)
N12 C67 C66 120.9(5)
O7 Cl1 O10 109.2(4)
O7 Cl1 O8 104.3(4)
O10 Cl1 O8 111.1(3)
O7 Cl1 O9 103.4(3)
O10 Cl1 O9 115.2(3)
O8 Cl1 O9 112.7(3)
O13 Cl2 O11 119.7(6)
O13 Cl2 O14 120.3(9)
O11 Cl2 O14 113.3(6)
O13 Cl2 O12 88.6(9)
O11 Cl2 O12 110.8(9)
O14 Cl2 O12 97.0(9)
O15 Cl3 O17 120.1(11)
O15 Cl3 O16 116.2(11)
O17 Cl3 O16 114.5(9)
O15 Cl3 O18 97.1(9)
O17 Cl3 O18 99.0(7)
O16 Cl3 O18 104.5(6)
O15B Cl3B O17B 110.3(9)
O15B Cl3B O16B 115.6(7)
O17B Cl3B O16B 106.7(9)
O15B Cl3B O18B 116.7(9)
O17B Cl3B O18B 104.4(10)
O16B Cl3B O18B 102.0(8)

loop_
_geom_bond_atom_site_label_1
_geom_bond_atom_site_label_2
_geom_bond_distance
Cu1 O2 1.976(2)
Cu1 N2 1.995(2)
Cu1 N4 2.006(2)
Cu1 N3 2.049(2)
Cu1 N1 2.211(2)
Cu2 O3 1.952(2)
Cu2 N5 1.998(3)
Cu2 N6 2.016(3)
Cu2 N8 2.034(3)
Cu2 N7 2.203(3)
Cu3 N12 1.983(3)
Cu3 N9 2.013(3)
Cu3 O6 2.024(2)
Cu3 N11 2.025(3)
Cu3 N10 2.179(3)
O1 C1 1.237(4)
O2 C1 1.288(4)
O3 C5 1.288(4)
O4 C5 1.235(4)
O5 C7 1.259(4)
O6 C7 1.267(4)
N1 C8 1.329(4)
N1 C12 1.341(4)
N2 C17 1.333(4)
N2 C13 1.349(3)
N3 C18 1.342(4)
N3 C22 1.352(4)
N4 C27 1.330(4)
N4 C23 1.340(4)
N5 C32 1.339(5)
N5 C28 1.347(5)
N6 C37 1.341(5)
N6 C33 1.350(4)
N7 C38 1.323(5)
N7 C42 1.357(5)
N8 C47 1.325(5)
N8 C43 1.332(4)
N9 C52 1.326(5)
N9 C48 1.346(5)
N10 C57 1.310(5)
N10 C53 1.350(5)
N11 C62 1.333(5)
N11 C58 1.336(6)
N12 C67 1.326(5)
N12 C63 1.346(5)
C1 C2 1.510(4)
C2 C3 1.531(5)
C3 C4 1.530(4)
C3 C6 1.532(4)
C4 C5 1.498(5)
C6 C7 1.500(5)
C8 C9 1.378(5)
C9 C10 1.356(6)
C10 C11 1.380(6)
C11 C12 1.381(4)
C12 C13 1.481(4)
C13 C14 1.381(4)
C14 C15 1.374(5)
C15 C16 1.353(5)
C16 C17 1.376(5)
C18 C19 1.377(4)
C19 C20 1.368(5)
C20 C21 1.375(5)
C21 C22 1.388(4)
C22 C23 1.476(4)
C23 C24 1.396(4)
C24 C25 1.370(5)
C25 C26 1.350(6)
C26 C27 1.405(5)
C28 C29 1.373(6)
C29 C30 1.343(7)
C30 C31 1.386(7)
C31 C32 1.398(5)
C32 C33 1.482(5)
C33 C34 1.375(5)
C34 C35 1.380(6)
C35 C36 1.359(6)
C36 C37 1.367(5)
C38 C39 1.420(8)
C39 C40 1.372(9)
C40 C41 1.318(9)
C41 C42 1.398(6)
C42 C43 1.469(6)
C43 C44 1.413(6)
C44 C45 1.374(8)
C45 C46 1.327(8)
C46 C47 1.392(6)
C48 C49 1.367(6)
C49 C50 1.361(8)
C50 C51 1.366(7)
C51 C52 1.401(6)
C52 C53 1.468(5)
C53 C54 1.383(5)
C54 C55 1.367(7)
C55 C56 1.348(7)
C56 C57 1.417(6)
C58 C59 1.394(7)
C59 C60 1.344(9)
C60 C61 1.370(9)
C61 C62 1.398(6)
C62 C63 1.467(6)
C63 C64 1.389(6)
C64 C65 1.386(9)
C65 C66 1.357(9)
C66 C67 1.397(6)
Cl1 O7 1.368(6)
Cl1 O10 1.383(3)
Cl1 O8 1.394(4)
Cl1 O9 1.402(4)
Cl2 O13 1.229(8)
Cl2 O11 1.266(6)
Cl2 O14 1.269(8)
Cl2 O12 1.410(13)
Cl3 O15 1.281(12)
Cl3 O17 1.308(8)
Cl3 O16 1.364(8)
Cl3 O18 1.610(9)
Cl3B O15B 1.250(9)
Cl3B O17B 1.351(10)
Cl3B O16B 1.368(11)
Cl3B O18B 1.510(11)
